data_4023588
loop_
_publ_author_name
'Chunlin He'
'Zuming Shi'
'Qizhong Zhou'
'Shijun Li'
'Ning Li'
'Feihe Huang'

_publ_contact_author_address
;
 Department of Chemistry
 Zhejiang University
 Hangzhou 310027, P. R. China
;
_publ_contact_author_email fhuang@zju.edu.cn
_publ_contact_author_fax 86-571-87953189
_publ_contact_author_name 'Feihe Huang'
_publ_contact_author_phone 86-571-87953189
_publ_section_title
;
 Syntheses of cis- and trans-Dibenzo-30-Crown-10 Derivatives
 via Regioselective Routes and Their Complexations
 with Paraquat and Diquat
;
_journal_name_full 'Journal of Organic Chemistry'
_journal_page_first 5872
_journal_page_last 5880
_journal_paper_doi 10.1021/jo800890x
_journal_volume 73
_journal_year 2008
_chemical_formula_sum 'C42 H58 F12 N2 O15 P2'
_chemical_formula_weight 1120.84
_chemical_name_systematic
; 
 ? 
;
_space_group_IT_number 36
_symmetry_cell_setting orthorhombic
_symmetry_space_group_name_Hall 'C 2c -2'
_symmetry_space_group_name_H-M 'C m c 21'
_atom_sites_solution_hydrogens geom
_atom_sites_solution_primary direct
_atom_sites_solution_secondary difmap
_audit_creation_method SHELXL-97
_cell_angle_alpha 90.00
_cell_angle_beta 90.00
_cell_angle_gamma 90.00
_cell_formula_units_Z 4
_cell_length_a 20.757(7)
_cell_length_b 10.663(2)
_cell_length_c 22.319(5)
_cell_measurement_temperature 100(2)
_cell_volume 4940(2)
_computing_structure_refinement 'SHELXL-97 (Sheldrick, 1997)'
_computing_structure_solution 'SHELXS-97 (Sheldrick, 1990)'
_diffrn_ambient_temperature 293(2)
_diffrn_measured_fraction_theta_full 0.997
_diffrn_measured_fraction_theta_max 0.997
_diffrn_radiation_monochromator graphite
_diffrn_radiation_source 'fine-focus sealed tube'
_diffrn_radiation_type MoK\a
_diffrn_radiation_wavelength 0.71073
_diffrn_reflns_av_R_equivalents 0.1099
_diffrn_reflns_av_sigmaI/netI 0.0817
_diffrn_reflns_limit_h_max 24
_diffrn_reflns_limit_h_min -24
_diffrn_reflns_limit_k_max 12
_diffrn_reflns_limit_k_min -12
_diffrn_reflns_limit_l_max 26
_diffrn_reflns_limit_l_min -23
_diffrn_reflns_number 19011
_diffrn_reflns_theta_full 25.01
_diffrn_reflns_theta_max 25.01
_diffrn_reflns_theta_min 3.48
_exptl_absorpt_coefficient_mu 0.201
_exptl_absorpt_correction_T_max 0.9705
_exptl_absorpt_correction_T_min 0.9329
_exptl_absorpt_correction_type multi-scan
_exptl_absorpt_process_details sadabs
_exptl_crystal_colour red
_exptl_crystal_density_diffrn 1.507
_exptl_crystal_density_method 'not measured'
_exptl_crystal_description plate
_exptl_crystal_F_000 2328
_exptl_crystal_size_max 0.35
_exptl_crystal_size_mid 0.24
_exptl_crystal_size_min 0.15
_refine_diff_density_max 0.555
_refine_diff_density_min -0.285
_refine_diff_density_rms 0.105
_refine_ls_abs_structure_details 'Flack H D (1983), Acta Cryst. A39, 876-881'
_refine_ls_abs_structure_Flack 0.5(4)
_refine_ls_extinction_method none
_refine_ls_goodness_of_fit_ref 1.068
_refine_ls_hydrogen_treatment constr
_refine_ls_matrix_type full
_refine_ls_number_parameters 367
_refine_ls_number_reflns 4268
_refine_ls_number_restraints 227
_refine_ls_restrained_S_all 1.104
_refine_ls_R_factor_all 0.2549
_refine_ls_R_factor_gt 0.1309
_refine_ls_shift/su_max 0.000
_refine_ls_shift/su_mean 0.000
_refine_ls_structure_factor_coef Fsqd
_refine_ls_weighting_details 'calc w=1/[\s^2^(Fo^2^)+(0.2000P)^2^+0.0000P] where P=(Fo^2^+2Fc^2^)/3'
_refine_ls_weighting_scheme calc
_refine_ls_wR_factor_gt 0.3018
_refine_ls_wR_factor_ref 0.3829
_reflns_number_gt 1689
_reflns_number_total 4268
_reflns_threshold_expression >2sigma(I)
_cod_data_source_file jo800890x-File004_1.cif
_cod_data_source_block 1-4
_cod_database_code 4023588

loop_
_symmetry_equiv_pos_as_xyz
'x, y, z'
'-x, -y, z+1/2'
'-x, y, z'
'x, -y, z+1/2'
'x+1/2, y+1/2, z'
'-x+1/2, -y+1/2, z+1/2'
'-x+1/2, y+1/2, z'
'x+1/2, -y+1/2, z+1/2'

loop_
_atom_site_label
_atom_site_type_symbol
_atom_site_fract_x
_atom_site_fract_y
_atom_site_fract_z
_atom_site_U_iso_or_equiv
_atom_site_adp_type
_atom_site_occupancy
_atom_site_symmetry_multiplicity
_atom_site_calc_flag
_atom_site_refinement_flags
_atom_site_disorder_assembly
_atom_site_disorder_group
O1 O 0.5000 -0.1627(16) 0.7215(8) 0.146(6) Uani 1 2 d S . .
O2 O 0.6184(5) -0.0368(12) 0.7390(6) 0.134(4) Uani 1 1 d D . .
O3 O 0.6644(5) 0.1550(12) 0.8271(5) 0.116(3) Uani 1 1 d . A .
O4 O 0.6683(4) 0.1837(10) 0.9407(4) 0.095(3) Uani 1 1 d . A .
O5 O 0.6177(5) 0.0115(12) 1.0235(5) 0.126(4) Uani 1 1 d D . .
O6 O 0.5000 -0.1021(16) 1.0516(7) 0.113(4) Uani 1 2 d S . .
O7 O 0.6172(9) 0.7160(15) 0.8865(11) 0.225(8) Uani 1 1 d . A .
H7 H 0.5805 0.6909 0.8930 0.338 Uiso 1 1 d R . .
C11 C 0.5592(11) -0.175(2) 0.6885(11) 0.163(8) Uani 1 1 d U . .
H11A H 0.5599 -0.2568 0.6698 0.196 Uiso 1 1 calc R A .
H11B H 0.5591 -0.1129 0.6566 0.196 Uiso 1 1 calc R . .
C12 C 0.6132(10) -0.1606(19) 0.7201(10) 0.141(6) Uani 1 1 d U A .
H12A H 0.6501 -0.1826 0.6956 0.169 Uiso 1 1 calc R . .
H12B H 0.6124 -0.2160 0.7546 0.169 Uiso 1 1 calc R . .
C13 C 0.6822(12) -0.003(2) 0.765(2) 0.129(10) Uani 0.50 1 d PDU A 2
H13A H 0.7168 -0.0377 0.7410 0.155 Uiso 0.50 1 calc PR A 2
H13B H 0.6860 -0.0353 0.8055 0.155 Uiso 0.50 1 calc PR A 2
C13' C 0.6856(11) 0.006(2) 0.744(2) 0.129(10) Uani 0.50 1 d PDU A 1
H13C H 0.7069 0.0004 0.7054 0.155 Uiso 0.50 1 calc PR A 1
H13D H 0.7089 -0.0458 0.7724 0.155 Uiso 0.50 1 calc PR A 1
C14 C 0.6844(8) 0.1378(16) 0.7648(9) 0.131(5) Uani 1 1 d DU . .
H14A H 0.7272 0.1731 0.7599 0.157 Uiso 1 1 calc R A 1
H14B H 0.6554 0.1850 0.7392 0.157 Uiso 1 1 calc R A 1
C15 C 0.6648(6) 0.2724(19) 0.8477(7) 0.100(4) Uani 1 1 d U . .
C16 C 0.6623(6) 0.3762(18) 0.8129(7) 0.097(4) Uani 1 1 d U A .
H16 H 0.6605 0.3620 0.7718 0.117 Uiso 1 1 calc R . .
C17 C 0.6623(8) 0.492(2) 0.8291(8) 0.115(5) Uani 1 1 d U . .
H17 H 0.6628 0.5580 0.8017 0.138 Uiso 1 1 calc R A .
C18 C 0.6614(5) 0.5123(13) 0.8924(6) 0.086(4) Uani 1 1 d DU A .
C19 C 0.6701(8) 0.4106(17) 0.9281(9) 0.137(6) Uani 1 1 d DU . .
H19 H 0.6782 0.4228 0.9687 0.164 Uiso 1 1 calc R A .
C20 C 0.6675(4) 0.2957(14) 0.9073(7) 0.079(3) Uani 1 1 d DU A .
C21 C 0.6752(7) 0.1958(15) 1.0035(8) 0.123(5) Uani 1 1 d DU . .
H21A H 0.6368 0.2297 1.0223 0.147 Uiso 1 1 calc R B 1
H21B H 0.7124 0.2460 1.0144 0.147 Uiso 1 1 calc R B 1
C22 C 0.6756(12) 0.086(2) 1.0428(11) 0.088(10) Uani 0.50 1 d PDU C 2
H22A H 0.6721 0.1105 1.0845 0.106 Uiso 0.50 1 calc PR C 2
H22B H 0.7148 0.0377 1.0375 0.106 Uiso 0.50 1 calc PR C 2
C22' C 0.6846(10) 0.060(2) 1.0173(14) 0.093(10) Uani 0.50 1 d PDU C 1
H22C H 0.7072 0.0179 0.9850 0.111 Uiso 0.50 1 calc PR C 1
H22D H 0.7087 0.0490 1.0542 0.111 Uiso 0.50 1 calc PR C 1
C23 C 0.6125(9) -0.096(2) 1.0558(9) 0.133(6) Uani 1 1 d U C .
H23A H 0.6123 -0.0769 1.0982 0.160 Uiso 1 1 calc R . .
H23B H 0.6493 -0.1498 1.0477 0.160 Uiso 1 1 calc R . .
C24 C 0.5533(11) -0.1617(18) 1.0397(9) 0.143(6) Uani 1 1 d U . .
H24A H 0.5543 -0.1796 0.9971 0.172 Uiso 1 1 calc R C .
H24B H 0.5525 -0.2415 1.0606 0.172 Uiso 1 1 calc R . .
C25 C 0.6603(9) 0.642(2) 0.9135(10) 0.138(6) Uani 1 1 d U . .
H25A H 0.6513 0.6414 0.9562 0.166 Uiso 1 1 calc R A .
H25B H 0.7028 0.6776 0.9080 0.166 Uiso 1 1 calc R . .
N1 N 0.5000 0.1643(14) 0.8054(8) 0.092(5) Uani 1 2 d S . .
N2 N 0.5000 0.1837(13) 0.9320(7) 0.094(4) Uani 1 2 d SD . .
C1 C 0.5000 0.131(3) 0.7447(11) 0.120(7) Uani 1 2 d SU . .
H1A H 0.5000 0.0485 0.7311 0.144 Uiso 1 2 calc SR . .
C2 C 0.5000 0.229(3) 0.7092(12) 0.128(7) Uani 1 2 d SU . .
H2 H 0.5000 0.2163 0.6680 0.153 Uiso 1 2 calc SR . .
C3 C 0.5000 0.351(2) 0.7302(10) 0.097(6) Uani 1 2 d SU . .
H3 H 0.5000 0.4189 0.7042 0.117 Uiso 1 2 calc SR . .
C4 C 0.5000 0.367(2) 0.7927(12) 0.117(7) Uani 1 2 d SU . .
H4 H 0.5000 0.4478 0.8081 0.141 Uiso 1 2 calc SR . .
C5 C 0.5000 0.2691(15) 0.8314(6) 0.058(4) Uani 1 2 d SDU . .
C6 C 0.5000 0.2914(15) 0.8909(7) 0.072(4) Uani 1 2 d SDU . .
C7 C 0.5000 0.394(2) 0.9189(10) 0.114(6) Uani 1 2 d SDU . .
H7A H 0.5000 0.4672 0.8965 0.137 Uiso 1 2 calc SR . .
C8 C 0.5000 0.404(2) 0.9779(10) 0.114(7) Uani 1 2 d SDU . .
H8A H 0.5000 0.4841 0.9947 0.137 Uiso 1 2 calc SR . .
C9 C 0.5000 0.304(3) 1.0150(13) 0.133(7) Uani 1 2 d SDU . .
H9 H 0.5000 0.3135 1.0564 0.159 Uiso 1 2 calc SR . .
C10 C 0.5000 0.190(2) 0.9897(10) 0.106(6) Uani 1 2 d SDU . .
H10 H 0.5000 0.1178 1.0130 0.128 Uiso 1 2 calc SR . .
C100 C 0.5000 0.057(3) 0.8515(14) 0.166(11) Uani 1 2 d SDU . .
H10A H 0.4628 0.0074 0.8404 0.199 Uiso 0.50 1 calc PR . .
H10B H 0.5372 0.0074 0.8404 0.199 Uiso 0.50 1 calc PR . .
C101 C 0.5000 0.053(2) 0.9158(15) 0.209(15) Uani 1 2 d SDU . .
H10C H 0.5381 0.0108 0.9309 0.251 Uiso 0.50 1 calc PR . .
H10D H 0.4619 0.0108 0.9309 0.251 Uiso 0.50 1 calc PR . .
P1 P 0.64841(19) 0.4833(4) 0.6270(2) 0.1044(13) Uani 1 1 d . . .
F1 F 0.6627(6) 0.4257(11) 0.5633(5) 0.174(4) Uani 1 1 d U . .
F2 F 0.6359(6) 0.5326(10) 0.6891(5) 0.171(4) Uani 1 1 d U . .
F3 F 0.6245(7) 0.3495(13) 0.6483(5) 0.182(5) Uani 1 1 d U . .
F4 F 0.7109(7) 0.4272(17) 0.6510(7) 0.239(6) Uani 1 1 d U . .
F5 F 0.6650(11) 0.6059(14) 0.6047(7) 0.243(7) Uani 1 1 d U . .
F6 F 0.5800(10) 0.487(2) 0.6040(10) 0.278(8) Uani 1 1 d U . .
O8 O 0.5000 0.681(2) 0.8313(11) 0.178(7) Uani 1 2 d S . .
H8 H 0.5358 0.6942 0.8486 0.267 Uiso 1 1 d R . .
O60 O 0.6500(18) 0.943(2) 0.9051(16) 0.343(16) Uani 1 1 d . . .

loop_
_atom_site_aniso_label
_atom_site_aniso_U_11
_atom_site_aniso_U_22
_atom_site_aniso_U_33
_atom_site_aniso_U_23
_atom_site_aniso_U_13
_atom_site_aniso_U_12
O1 0.154(15) 0.139(14) 0.144(14) -0.060(11) 0.000 0.000
O2 0.103(8) 0.137(10) 0.164(11) -0.022(8) -0.001(7) -0.004(7)
O3 0.144(8) 0.117(9) 0.089(7) 0.019(6) 0.002(6) 0.006(6)
O4 0.086(5) 0.126(8) 0.073(6) -0.003(5) -0.007(4) -0.004(5)
O5 0.108(8) 0.146(9) 0.124(8) 0.039(7) -0.002(6) 0.036(7)
O6 0.090(9) 0.131(12) 0.118(11) 0.031(9) 0.000 0.000
O7 0.198(15) 0.148(11) 0.33(2) -0.032(15) -0.079(16) 0.023(11)
C11 0.151(14) 0.158(14) 0.181(15) -0.049(12) 0.003(13) 0.016(12)
C12 0.140(13) 0.136(13) 0.147(13) -0.028(11) -0.017(11) 0.001(11)
C13 0.105(11) 0.159(13) 0.123(18) -0.019(11) 0.020(10) 0.002(9)
C13' 0.105(11) 0.159(13) 0.123(18) -0.019(11) 0.020(10) 0.002(9)
C14 0.082(9) 0.153(12) 0.157(13) -0.005(11) -0.012(9) -0.009(8)
C15 0.090(9) 0.111(11) 0.099(11) -0.002(10) 0.015(7) -0.017(8)
C16 0.068(7) 0.124(11) 0.100(10) 0.006(9) 0.009(6) -0.001(8)
C17 0.126(10) 0.122(12) 0.096(9) 0.009(9) -0.011(8) 0.010(10)
C18 0.065(6) 0.082(8) 0.110(11) 0.006(8) -0.007(6) -0.016(6)
C19 0.128(11) 0.135(13) 0.148(14) 0.006(12) -0.019(9) -0.017(10)
C20 0.041(5) 0.088(9) 0.106(9) 0.003(8) -0.005(6) -0.004(5)
C21 0.092(9) 0.155(13) 0.121(12) -0.002(10) 0.002(8) 0.009(9)
C22 0.089(16) 0.099(16) 0.076(16) 0.010(13) 0.047(13) 0.003(13)
C22' 0.085(16) 0.135(19) 0.058(14) -0.012(14) -0.006(12) 0.037(14)
C23 0.116(11) 0.148(13) 0.136(12) 0.024(11) -0.001(9) 0.015(10)
C24 0.168(14) 0.125(12) 0.138(12) 0.020(9) 0.010(12) 0.029(12)
C25 0.125(11) 0.145(14) 0.145(12) 0.007(11) -0.016(10) 0.021(11)
N1 0.088(10) 0.067(10) 0.123(14) 0.014(10) 0.000 0.000
N2 0.128(12) 0.064(10) 0.090(12) -0.001(8) 0.000 0.000
C1 0.126(14) 0.132(14) 0.102(13) 0.016(13) 0.000 0.000
C2 0.141(15) 0.118(14) 0.125(14) 0.006(13) 0.000 0.000
C3 0.049(8) 0.126(14) 0.116(13) 0.026(11) 0.000 0.000
C4 0.083(11) 0.126(15) 0.143(15) 0.003(13) 0.000 0.000
C5 0.052(8) 0.040(8) 0.082(9) -0.017(8) 0.000 0.000
C6 0.054(7) 0.061(9) 0.102(12) -0.016(9) 0.000 0.000
C7 0.122(13) 0.102(14) 0.118(14) 0.003(12) 0.000 0.000
C8 0.124(13) 0.101(13) 0.118(13) -0.022(12) 0.000 0.000
C9 0.130(14) 0.151(16) 0.117(14) -0.002(15) 0.000 0.000
C10 0.102(12) 0.112(14) 0.105(14) 0.011(11) 0.000 0.000
C100 0.209(19) 0.123(16) 0.167(18) 0.026(14) 0.000 0.000
C101 0.23(2) 0.20(2) 0.20(2) 0.000(18) 0.000 0.000
P1 0.106(3) 0.118(3) 0.090(3) 0.020(3) -0.004(2) 0.005(2)
F1 0.251(11) 0.178(9) 0.093(6) -0.029(6) 0.019(6) -0.031(8)
F2 0.284(12) 0.126(7) 0.105(7) 0.003(6) 0.006(7) 0.057(8)
F3 0.217(11) 0.179(10) 0.149(8) -0.007(7) 0.043(7) -0.061(8)
F4 0.171(10) 0.333(15) 0.213(11) -0.032(11) -0.044(8) 0.044(10)
F5 0.404(18) 0.159(9) 0.167(10) 0.033(8) 0.007(10) -0.100(11)
F6 0.235(13) 0.315(16) 0.283(16) -0.027(14) -0.052(12) 0.053(12)
O8 0.121(12) 0.190(19) 0.22(2) -0.014(15) 0.000 0.000
O60 0.52(5) 0.183(19) 0.33(3) -0.01(2) -0.09(3) -0.04(2)

loop_
_atom_type_symbol
_atom_type_description
_atom_type_scat_dispersion_real
_atom_type_scat_dispersion_imag
_atom_type_scat_source
C C 0.0033 0.0016 'International Tables Vol C Tables 4.2.6.8 and 6.1.1.4'
H H 0.0000 0.0000 'International Tables Vol C Tables 4.2.6.8 and 6.1.1.4'
F F 0.0171 0.0103 'International Tables Vol C Tables 4.2.6.8 and 6.1.1.4'
N N 0.0061 0.0033 'International Tables Vol C Tables 4.2.6.8 and 6.1.1.4'
O O 0.0106 0.0060 'International Tables Vol C Tables 4.2.6.8 and 6.1.1.4'
P P 0.1023 0.0942 'International Tables Vol C Tables 4.2.6.8 and 6.1.1.4'

loop_
_geom_angle_atom_site_label_1
_geom_angle_atom_site_label_2
_geom_angle_atom_site_label_3
_geom_angle
_geom_angle_site_symmetry_1
_geom_angle_site_symmetry_3
_geom_angle_publ_flag
C11 O1 C11 117(2) 3_655 . ?
C12 O2 C13' 113.1(15) . . ?
C12 O2 C13 114.6(15) . . ?
C13' O2 C13 19(3) . . ?
C15 O3 C14 116.4(12) . . ?
C20 O4 C21 116.7(12) . . ?
C23 O5 C22' 114.6(13) . . ?
C23 O5 C22 111.0(13) . . ?
C22' O5 C22 25.4(13) . . ?
C24 O6 C24 116(2) . 3_655 ?
C25 O7 H7 110.3 . . ?
C12 C11 O1 115.9(19) . . ?
C12 C11 H11A 108.3 . . ?
O1 C11 H11A 108.3 . . ?
C12 C11 H11B 108.3 . . ?
O1 C11 H11B 108.3 . . ?
H11A C11 H11B 107.4 . . ?
C11 C12 O2 109.5(17) . . ?
C11 C12 H12A 109.8 . . ?
O2 C12 H12A 109.8 . . ?
C11 C12 H12B 109.8 . . ?
O2 C12 H12B 109.8 . . ?
H12A C12 H12B 108.2 . . ?
O2 C13 C14 105.4(17) . . ?
O2 C13 H13A 110.7 . . ?
C14 C13 H13A 110.7 . . ?
O2 C13 H13B 110.7 . . ?
C14 C13 H13B 110.7 . . ?
H13A C13 H13B 108.8 . . ?
O2 C13' C14 107.7(18) . . ?
O2 C13' H13C 110.2 . . ?
C14 C13' H13C 110.2 . . ?
O2 C13' H13D 110.2 . . ?
C14 C13' H13D 110.2 . . ?
H13C C13' H13D 108.5 . . ?
O3 C14 C13' 115(2) . . ?
O3 C14 C13 96(2) . . ?
C13' C14 C13 19(3) . . ?
O3 C14 H14A 108.5 . . ?
C13' C14 H14A 108.5 . . ?
C13 C14 H14A 114.6 . . ?
O3 C14 H14B 108.5 . . ?
C13' C14 H14B 108.5 . . ?
C13 C14 H14B 120.0 . . ?
H14A C14 H14B 107.5 . . ?
O3 C15 C20 120.8(16) . . ?
O3 C15 C16 124.7(15) . . ?
C20 C15 C16 114.5(16) . . ?
C17 C16 C15 128.5(17) . . ?
C17 C16 H16 115.7 . . ?
C15 C16 H16 115.7 . . ?
C16 C17 C18 115.0(16) . . ?
C16 C17 H17 122.5 . . ?
C18 C17 H17 122.5 . . ?
C19 C18 C17 117.3(15) . . ?
C19 C18 C25 124.6(15) . . ?
C17 C18 C25 117.5(15) . . ?
C20 C19 C18 122.2(17) . . ?
C20 C19 H19 118.9 . . ?
C18 C19 H19 118.9 . . ?
C19 C20 C15 121.4(16) . . ?
C19 C20 O4 127.1(15) . . ?
C15 C20 O4 111.4(14) . . ?
O4 C21 C22 121.3(17) . . ?
O4 C21 C22' 97.4(17) . . ?
C22 C21 C22' 25.7(13) . . ?
O4 C21 H21A 112.3 . . ?
C22 C21 H21A 92.5 . . ?
C22' C21 H21A 112.3 . . ?
O4 C21 H21B 112.3 . . ?
C22 C21 H21B 106.7 . . ?
C22' C21 H21B 112.3 . . ?
H21A C21 H21B 109.9 . . ?
C21 C22 O5 104.3(16) . . ?
C21 C22 H22A 110.9 . . ?
O5 C22 H22A 110.9 . . ?
C21 C22 H22B 110.9 . . ?
O5 C22 H22B 110.9 . . ?
H22A C22 H22B 108.9 . . ?
O5 C22' C21 103.5(15) . . ?
O5 C22' H22C 111.1 . . ?
C21 C22' H22C 111.1 . . ?
O5 C22' H22D 111.1 . . ?
C21 C22' H22D 111.1 . . ?
H22C C22' H22D 109.0 . . ?
O5 C23 C24 109.9(16) . . ?
O5 C23 H23A 109.7 . . ?
C24 C23 H23A 109.7 . . ?
O5 C23 H23B 109.7 . . ?
C24 C23 H23B 109.7 . . ?
H23A C23 H23B 108.2 . . ?
O6 C24 C23 115.6(17) . . ?
O6 C24 H24A 108.4 . . ?
C23 C24 H24A 108.4 . . ?
O6 C24 H24B 108.4 . . ?
C23 C24 H24B 108.4 . . ?
H24A C24 H24B 107.4 . . ?
O7 C25 C18 115.1(16) . . ?
O7 C25 H25A 108.5 . . ?
C18 C25 H25A 108.5 . . ?
O7 C25 H25B 108.5 . . ?
C18 C25 H25B 108.5 . . ?
H25A C25 H25B 107.5 . . ?
C5 N1 C1 132.1(19) . . ?
C5 N1 C100 111(2) . . ?
C1 N1 C100 117(2) . . ?
C10 N2 C101 108(2) . . ?
C10 N2 C6 125.7(16) . . ?
C101 N2 C6 126.8(19) . . ?
C2 C1 N1 112(2) . . ?
C2 C1 H1A 123.8 . . ?
N1 C1 H1A 123.8 . . ?
C1 C2 C3 123(3) . . ?
C1 C2 H2 118.4 . . ?
C3 C2 H2 118.4 . . ?
C2 C3 C4 117(2) . . ?
C2 C3 H3 121.6 . . ?
C4 C3 H3 121.6 . . ?
C5 C4 C3 123(2) . . ?
C5 C4 H4 118.7 . . ?
C3 C4 H4 118.7 . . ?
N1 C5 C6 127.5(17) . . ?
N1 C5 C4 113.0(18) . . ?
C6 C5 C4 119.5(17) . . ?
C7 C6 C5 129.9(18) . . ?
C7 C6 N2 111.6(17) . . ?
C5 C6 N2 118.5(14) . . ?
C6 C7 C8 125(2) . . ?
C6 C7 H7A 117.7 . . ?
C8 C7 H7A 117.7 . . ?
C7 C8 C9 123(2) . . ?
C7 C8 H8A 118.6 . . ?
C9 C8 H8A 118.6 . . ?
C10 C9 C8 117(3) . . ?
C10 C9 H9 121.3 . . ?
C8 C9 H9 121.3 . . ?
N2 C10 C9 118(2) . . ?
N2 C10 H10 121.0 . . ?
C9 C10 H10 121.0 . . ?
C101 C100 N1 134(3) . . ?
C101 C100 H10A 103.7 . . ?
N1 C100 H10A 103.7 . . ?
C101 C100 H10B 103.7 . . ?
N1 C100 H10B 103.7 . . ?
H10A C100 H10B 105.4 . . ?
C100 C101 N2 103(3) . . ?
C100 C101 H10C 111.2 . . ?
N2 C101 H10C 111.2 . . ?
C100 C101 H10D 111.2 . . ?
N2 C101 H10D 111.2 . . ?
H10C C101 H10D 109.1 . . ?
F5 P1 F2 92.5(8) . . ?
F5 P1 F6 94.7(13) . . ?
F2 P1 F6 98.2(10) . . ?
F5 P1 F4 105.9(12) . . ?
F2 P1 F4 87.7(8) . . ?
F6 P1 F4 158.3(12) . . ?
F5 P1 F1 89.8(9) . . ?
F2 P1 F1 177.3(7) . . ?
F6 P1 F1 83.1(9) . . ?
F4 P1 F1 90.2(8) . . ?
F5 P1 F3 174.9(10) . . ?
F2 P1 F3 89.1(6) . . ?
F6 P1 F3 80.3(11) . . ?
F4 P1 F3 78.9(9) . . ?
F1 P1 F3 88.8(7) . . ?

loop_
_geom_bond_atom_site_label_1
_geom_bond_atom_site_label_2
_geom_bond_distance
_geom_bond_site_symmetry_2
_geom_bond_publ_flag
O1 C11 1.44(2) 3_655 ?
O1 C11 1.44(2) . ?
O2 C12 1.39(2) . ?
O2 C13' 1.471(19) . ?
O2 C13 1.488(19) . ?
O3 C15 1.333(19) . ?
O3 C14 1.46(2) . ?
O4 C20 1.409(15) . ?
O4 C21 1.415(18) . ?
O5 C23 1.36(2) . ?
O5 C22' 1.489(18) . ?
O5 C22 1.503(18) . ?
O6 C24 1.30(2) . ?
O6 C24 1.30(2) 3_655 ?
O7 C25 1.339(19) . ?
O7 H7 0.8199 . ?
C11 C12 1.33(2) . ?
C11 H11A 0.9700 . ?
C11 H11B 0.9700 . ?
C12 H12A 0.9700 . ?
C12 H12B 0.9700 . ?
C13 C14 1.51(2) . ?
C13 H13A 0.9700 . ?
C13 H13B 0.9700 . ?
C13' C14 1.48(2) . ?
C13' H13C 0.9700 . ?
C13' H13D 0.9700 . ?
C14 H14A 0.9700 . ?
C14 H14B 0.9700 . ?
C15 C20 1.354(17) . ?
C15 C16 1.35(2) . ?
C16 C17 1.29(2) . ?
C16 H16 0.9300 . ?
C17 C18 1.43(2) . ?
C17 H17 0.9300 . ?
C18 C19 1.359(15) . ?
C18 C25 1.46(2) . ?
C19 C20 1.311(15) . ?
C19 H19 0.9300 . ?
C21 C22 1.463(19) . ?
C21 C22' 1.493(18) . ?
C21 H21A 0.9700 . ?
C21 H21B 0.9700 . ?
C22 H22A 0.9700 . ?
C22 H22B 0.9700 . ?
C22' H22C 0.9700 . ?
C22' H22D 0.9700 . ?
C23 C24 1.46(3) . ?
C23 H23A 0.9700 . ?
C23 H23B 0.9700 . ?
C24 H24A 0.9700 . ?
C24 H24B 0.9700 . ?
C25 H25A 0.9700 . ?
C25 H25B 0.9700 . ?
N1 C5 1.258(19) . ?
N1 C1 1.40(3) . ?
N1 C100 1.54(3) . ?
N2 C10 1.29(2) . ?
N2 C101 1.440(19) . ?
N2 C6 1.47(2) . ?
C1 C2 1.31(3) . ?
C1 H1A 0.9300 . ?
C2 C3 1.38(3) . ?
C2 H2 0.9300 . ?
C3 C4 1.41(3) . ?
C3 H3 0.9300 . ?
C4 C5 1.35(3) . ?
C4 H4 0.9300 . ?
C5 C6 1.350(15) . ?
C6 C7 1.258(16) . ?
C7 C8 1.323(17) . ?
C7 H7A 0.9300 . ?
C8 C9 1.35(3) . ?
C8 H8A 0.9300 . ?
C9 C10 1.338(18) . ?
C9 H9 0.9300 . ?
C10 H10 0.9300 . ?
C100 C101 1.435(19) . ?
C100 H10A 0.9700 . ?
C100 H10B 0.9700 . ?
C101 H10C 0.9700 . ?
C101 H10D 0.9700 . ?
P1 F5 1.441(14) . ?
P1 F2 1.504(11) . ?
P1 F6 1.512(19) . ?
P1 F4 1.525(15) . ?
P1 F1 1.579(11) . ?
P1 F3 1.584(14) . ?
O8 H8 0.8500 . ?
